data_2011350
loop_
_publ_author_name
'Kubo, Kanji'
'Mori, Akira'
'Kato, Nobuo'
'Takeshita, Hitoshi'

_publ_section_title
;
 5,8,11-Trioxa-2,14-dithiabicyclo[13.4.1]icosa-1(19),15,17-trien-20-one
;
_journal_issue 9
_journal_name_full 'Acta Crystallographica Section C'
_journal_page_first e396
_journal_page_last e397
_journal_paper_doi 10.1107/S0108270100010489
_journal_volume 56
_journal_year 2000
_chemical_formula_moiety 'C15 H20 O4 S2'
_chemical_formula_sum 'C15 H20 O4 S2'
_chemical_formula_weight 328.43
_chemical_name_systematic
;
 ?
;
_space_group_IT_number 19
_symmetry_cell_setting orthorhombic
_symmetry_space_group_name_Hall 'P 2ac 2ab'
_symmetry_space_group_name_H-M 'P 21 21 21'
_audit_creation_method SHELXL-97
_cell_angle_alpha 90.00
_cell_angle_beta 90.00
_cell_angle_gamma 90.00
_cell_formula_units_Z 4
_cell_length_a 9.682(5)
_cell_length_b 18.654(5)
_cell_length_c 8.977(5)
_cell_measurement_reflns_used 25
_cell_measurement_temperature 296(2)
_cell_measurement_theta_max 18.3
_cell_measurement_theta_min 10.6
_cell_volume 1621.3(13)
_computing_cell_refinement ' CAD-4 Software'
_computing_data_collection ' CAD-4 Software (Enraf-Nonius, 1989)'
_computing_data_reduction ' MolEN (Fair, 1990)'
_computing_publication_material SHELXL97
_computing_structure_refinement 'SHELXL97 (Sheldrick, 1997)'
_computing_structure_solution 'SIR97 (Altomare et al., 1999)'
_diffrn_ambient_temperature 296(2)
_diffrn_measured_fraction_theta_full .000
_diffrn_measured_fraction_theta_max .999
_diffrn_measurement_device_type 'Enraf-Nonius FR590'
_diffrn_measurement_method \w--2\q
_diffrn_radiation_monochromator graphite
_diffrn_radiation_source 'fine-focus sealed tube'
_diffrn_radiation_type MoK\a
_diffrn_radiation_wavelength .71073
_diffrn_reflns_av_R_equivalents .0000
_diffrn_reflns_av_sigmaI/netI .0472
_diffrn_reflns_limit_h_max 0
_diffrn_reflns_limit_h_min -12
_diffrn_reflns_limit_k_max 23
_diffrn_reflns_limit_k_min 0
_diffrn_reflns_limit_l_max 11
_diffrn_reflns_limit_l_min 0
_diffrn_reflns_number 2032
_diffrn_reflns_theta_full .50
_diffrn_reflns_theta_max 26.97
_diffrn_reflns_theta_min 3.03
_diffrn_standards_decay_% 1.3
_diffrn_standards_interval_time 120
_diffrn_standards_number 3
_exptl_absorpt_coefficient_mu .340
_exptl_absorpt_correction_T_max .903
_exptl_absorpt_correction_T_min .879
_exptl_absorpt_correction_type empirical
_exptl_absorpt_process_details 'via \y scans (North et al., 1968)'
_exptl_crystal_colour yellow
_exptl_crystal_density_diffrn 1.346
_exptl_crystal_density_meas ?
_exptl_crystal_description prism
_exptl_crystal_F_000 696
_exptl_crystal_size_max .40
_exptl_crystal_size_mid .30
_exptl_crystal_size_min .30
_refine_diff_density_max .321
_refine_diff_density_min -.233
_refine_ls_abs_structure_details 'Flack (1983)'
_refine_ls_abs_structure_Flack .00(17)
_refine_ls_extinction_method none
_refine_ls_goodness_of_fit_ref 1.020
_refine_ls_hydrogen_treatment constr
_refine_ls_matrix_type full
_refine_ls_number_parameters 190
_refine_ls_number_reflns 2032
_refine_ls_number_restraints 0
_refine_ls_restrained_S_all 1.020
_refine_ls_R_factor_all .087
_refine_ls_R_factor_gt .040
_refine_ls_shift/su_max <0.001
_refine_ls_shift/su_mean .000
_refine_ls_structure_factor_coef Fsqd
_refine_ls_weighting_details 'calc w = 1/[\s^2^(Fo^2^)+(0.0400P)^2^+0.4494P] where P = (Fo^2^+2Fc^2^)/3'
_refine_ls_weighting_scheme calc
_refine_ls_wR_factor_ref .102
_reflns_number_gt 1420
_reflns_number_total 2032
_reflns_threshold_expression I>2\s(I)
_cod_data_source_file qa0358.cif
_cod_data_source_block I
_cod_depositor_comments
;
The following automatic conversions were performed:

'_exptl_crystal_density_meas' value 'not measured' was changed to '?'
- the value is perceived as not measured.

Automatic conversion script
Id: cif_fix_values 3008 2015-01-20 13:52:24Z robertas 
;
_cod_database_code 2011350
_cod_database_fobs_code 2011350

loop_
_symmetry_equiv_pos_as_xyz
'x, y, z'
'-x+1/2, -y, z+1/2'
'x+1/2, -y+1/2, -z'
'-x, y+1/2, -z+1/2'

loop_
_atom_site_label
_atom_site_fract_x
_atom_site_fract_y
_atom_site_fract_z
_atom_site_U_iso_or_equiv
_atom_site_adp_type
_atom_site_calc_flag
_atom_site_refinement_flags
_atom_site_occupancy
_atom_site_disorder_assembly
_atom_site_disorder_group
_atom_site_type_symbol
S1 .75578(12) .16943(6) .60467(12) .0591(3) Uani d . 1 . . S
S2 .95524(10) .09292(5) .10713(12) .0540(3) Uani d . 1 . . S
O1 .9491(3) .13814(13) .3976(3) .0542(6) Uani d . 1 . . O
O2 .4435(4) .14195(19) .5079(3) .0756(9) Uani d . 1 . . O
O3 .4211(4) .0656(2) .2297(4) .0883(11) Uani d . 1 . . O
O4 .6484(3) .06549(15) -.0091(4) .0651(8) Uani d . 1 . . O
C1 .8522(4) .16703(18) .3311(4) .0439(8) Uani d . 1 . . C
C2 .8465(4) .16256(19) .1680(4) .0453(9) Uani d . 1 . . C
C3 .7810(4) .2084(2) .0728(4) .0552(11) Uani d . 1 . . C
H3 .8035 .2025 -.0271 .066 Uiso calc R 1 . . H
C4 .6852(4) .2629(2) .1020(6) .0638(12) Uani d . 1 . . C
H4 .6599 .2913 .0212 .077 Uiso calc R 1 . . H
C5 .6254(5) .2791(2) .2333(5) .0627(12) Uani d . 1 . . C
H5 .5614 .3162 .2298 .075 Uiso calc R 1 . . H
C6 .6449(4) .2487(2) .3737(5) .0576(10) Uani d . 1 . . C
H6 .5836 .2638 .4470 .069 Uiso calc R 1 . . H
C7 .7418(4) .19962(18) .4185(4) .0485(9) Uani d . 1 . . C
C8 .5926(5) .1886(3) .6934(5) .0699(13) Uani d . 1 . . C
H8A .6065 .1893 .8004 .084 Uiso calc R 1 . . H
H8B .5630 .2362 .6635 .084 Uiso calc R 1 . . H
C9 .4805(5) .1370(3) .6584(5) .0765(15) Uani d . 1 . . C
H9A .5114 .0886 .6802 .092 Uiso calc R 1 . . H
H9B .4007 .1471 .7202 .092 Uiso calc R 1 . . H
C10 .3329(5) .0971(3) .4689(6) .0782(14) Uani d . 1 . . C
H10A .2501 .1115 .5219 .094 Uiso calc R 1 . . H
H10B .3539 .0479 .4956 .094 Uiso calc R 1 . . H
C11 .3104(5) .1028(3) .3059(6) .0874(17) Uani d . 1 . . C
H11A .2222 .0815 .2796 .105 Uiso calc R 1 . . H
H11B .3091 .1528 .2764 .105 Uiso calc R 1 . . H
C12 .4169(6) .0725(3) .0787(7) .0918(17) Uani d . 1 . . C
H12A .4318 .1222 .0514 .110 Uiso calc R 1 . . H
H12B .3269 .0581 .0421 .110 Uiso calc R 1 . . H
C13 .5264(5) .0266(3) .0098(6) .0753(14) Uani d . 1 . . C
H13A .5439 -.0146 .0731 .090 Uiso calc R 1 . . H
H13B .4947 .0092 -.0861 .090 Uiso calc R 1 . . H
C14 .7572(5) .0237(2) -.0672(5) .0638(11) Uani d . 1 . . C
H14A .7333 .0072 -.1664 .077 Uiso calc R 1 . . H
H14B .7716 -.0180 -.0046 .077 Uiso calc R 1 . . H
C15 .8873(4) .0674(2) -.0737(4) .0554(10) Uani d . 1 . . C
H15A .8693 .1105 -.1308 .066 Uiso calc R 1 . . H
H15B .9573 .0401 -.1264 .066 Uiso calc R 1 . . H

loop_
_atom_site_aniso_label
_atom_site_aniso_U_11
_atom_site_aniso_U_22
_atom_site_aniso_U_33
_atom_site_aniso_U_12
_atom_site_aniso_U_13
_atom_site_aniso_U_23
S1 .0616(6) .0642(6) .0515(5) .0118(6) -.0143(6) .0011(6)
S2 .0479(5) .0586(5) .0555(5) .0060(5) -.0054(5) .0073(6)
O1 .0480(14) .0583(14) .0563(15) .0093(13) -.0171(16) .0036(15)
O2 .067(2) .102(2) .0584(17) -.005(2) -.0026(18) .0070(18)
O3 .095(3) .107(3) .063(2) .040(2) -.010(2) -.0088(19)
O4 .0577(17) .0521(16) .085(2) -.0055(15) -.0012(18) -.0075(16)
C1 .0410(19) .0362(17) .054(2) -.0059(17) -.0140(18) .0061(17)
C2 .0435(19) .0393(18) .053(2) -.0056(17) -.0086(18) .0060(17)
C3 .065(3) .049(2) .051(2) .0000(19) -.014(2) .0096(19)
C4 .073(3) .050(2) .068(3) .007(2) -.026(3) .017(2)
C5 .061(3) .048(2) .079(3) .014(2) -.016(3) .011(2)
C6 .055(2) .053(2) .065(3) .009(2) -.009(2) -.001(2)
C7 .051(2) .0424(18) .052(2) -.0023(18) -.013(2) .0018(18)
C8 .080(3) .082(3) .048(2) .021(3) -.008(2) -.013(2)
C9 .069(3) .111(4) .050(2) .020(3) .006(2) .010(3)
C10 .054(3) .099(4) .082(3) .002(3) .007(3) -.018(3)
C11 .061(3) .111(4) .090(4) .025(3) -.016(3) -.022(4)
C12 .088(4) .078(3) .110(5) -.002(3) .007(4) .007(4)
C13 .076(3) .067(3) .083(3) -.012(3) .008(3) -.004(3)
C14 .072(3) .057(2) .063(3) -.005(3) -.008(3) -.005(2)
C15 .059(2) .063(2) .044(2) .002(2) .002(2) .0044(19)

loop_
_atom_type_symbol
_atom_type_description
_atom_type_scat_dispersion_real
_atom_type_scat_dispersion_imag
_atom_type_scat_source
C C .0033 .0016 'International Tables Vol C Tables 4.2.6.8 and 6.1.1.4'
H H .0000 .0000 'International Tables Vol C Tables 4.2.6.8 and 6.1.1.4'
O O .0106 .0060 'International Tables Vol C Tables 4.2.6.8 and 6.1.1.4'
S S .1246 .1234 'International Tables Vol C Tables 4.2.6.8 and 6.1.1.4'

loop_
_geom_angle_atom_site_label_1
_geom_angle_atom_site_label_2
_geom_angle_atom_site_label_3
_geom_angle
_geom_angle_publ_flag
C7 S1 C8 106.6(2) yes
C2 S2 C15 104.76(19) yes
C9 O2 C10 113.3(4) ?
C12 O3 C11 113.8(4) ?
C13 O4 C14 112.9(3) ?
O1 C1 C7 118.5(3) ?
O1 C1 C2 119.1(4) ?
C7 C1 C2 122.2(3) ?
C3 C2 C1 127.3(4) ?
C3 C2 S2 123.1(3) ?
C1 C2 S2 109.2(3) ?
C2 C3 C4 130.2(4) ?
C5 C4 C3 127.6(4) ?
C4 C5 C6 129.9(4) ?
C7 C6 C5 129.0(4) ?
C6 C7 C1 128.4(4) ?
C6 C7 S1 122.9(3) ?
C1 C7 S1 108.6(3) ?
C9 C8 S1 114.7(3) ?
O2 C9 C8 110.4(4) ?
O2 C10 C11 108.4(5) ?
O3 C11 C10 108.8(4) ?
O3 C12 C13 109.7(5) ?
O4 C13 C12 110.6(4) ?
O4 C14 C15 109.9(3) ?
C14 C15 S2 114.3(3) ?

loop_
_geom_bond_atom_site_label_1
_geom_bond_atom_site_label_2
_geom_bond_site_symmetry_2
_geom_bond_distance
_geom_bond_publ_flag
S1 C7 . 1.769(4) yes
S1 C8 . 1.805(5) ?
S2 C2 . 1.760(4) yes
S2 C15 . 1.815(4) ?
O1 C1 . 1.236(4) yes
O2 C9 . 1.401(5) ?
O2 C10 . 1.404(6) ?
O3 C12 . 1.362(6) ?
O3 C11 . 1.448(6) ?
O4 C13 . 1.396(5) ?
O4 C14 . 1.411(5) ?
C1 C7 . 1.459(5) yes
C1 C2 . 1.467(5) yes
C2 C3 . 1.365(5) yes
C3 C4 . 1.401(5) yes
C4 C5 . 1.348(6) yes
C5 C6 . 1.394(6) yes
C6 C7 . 1.371(5) yes
C8 C9 . 1.485(6) ?
C10 C11 . 1.483(7) ?
C12 C13 . 1.497(7) ?
C14 C15 . 1.502(6) ?

loop_
_geom_torsion_atom_site_label_1
_geom_torsion_atom_site_label_2
_geom_torsion_atom_site_label_3
_geom_torsion_atom_site_label_4
_geom_torsion
_geom_torsion_publ_flag
O1 C1 C2 C3 -155.7(4) ?
C7 C1 C2 C3 29.2(6) ?
O1 C1 C2 S2 17.7(4) ?
C7 C1 C2 S2 -157.4(3) ?
C15 S2 C2 C3 -29.8(4) ?
C15 S2 C2 C1 156.5(3) ?
C1 C2 C3 C4 -12.1(7) ?
S2 C2 C3 C4 175.3(3) ?
C2 C3 C4 C5 -6.2(8) ?
C3 C4 C5 C6 2.3(8) ?
C4 C5 C6 C7 8.3(8) ?
C5 C6 C7 C1 1.1(7) ?
C5 C6 C7 S1 177.3(4) ?
O1 C1 C7 C6 162.2(4) ?
C2 C1 C7 C6 -22.6(6) ?
O1 C1 C7 S1 -14.4(4) ?
C2 C1 C7 S1 160.8(3) ?
C8 S1 C7 C6 19.8(4) ?
C8 S1 C7 C1 -163.4(3) ?
C7 S1 C8 C9 78.8(4) yes
C10 O2 C9 C8 -176.9(4) yes
S1 C8 C9 O2 -66.9(5) yes
C9 O2 C10 C11 -175.7(4) yes
C12 O3 C11 C10 -174.8(5) yes
O2 C10 C11 O3 73.0(6) yes
C11 O3 C12 C13 -174.4(4) yes
C14 O4 C13 C12 177.1(4) yes
O3 C12 C13 O4 -91.7(6) yes
C13 O4 C14 C15 -175.8(4) yes
O4 C14 C15 S2 66.2(4) yes
C2 S2 C15 C14 -75.7(3) yes

loop_
_cod_related_entry_id
_cod_related_entry_database
_cod_related_entry_code
1 ChemSpider 21107282
